data_7018494
loop_
_publ_author_name
'Richards, Victoria J.'
'Argent, Stephen P.'
'Kewley, Adam'
'Blake, Alexander J.'
'Lewis, William'
'Champness, Neil R.'

_publ_section_title
;
 Supramolecular isomers of metal-organic frameworks: the role of a new
 mixed donor imidazolate-carboxylate tetradentate ligand.
;
_journal_issue 14
_journal_name_full 'Dalton transactions (Cambridge, England : 2003)'
_journal_page_first 4020
_journal_page_last 4026
_journal_paper_doi 10.1039/c2dt12055k
_journal_volume 41
_journal_year 2012
_chemical_formula_moiety 'C22 H26 Mn N6 O8, 4(H2 O)'
_chemical_formula_sum 'C22 H34 Mn N6 O12'
_chemical_formula_weight 629.49
_space_group_crystal_system monoclinic
_space_group_IT_number 14
_space_group_name_Hall '-P 2ybc'
_space_group_name_H-M_alt 'P 1 21/c 1'
_symmetry_space_group_name_Hall '-P 2ybc'
_symmetry_space_group_name_H-M 'P 1 21/c 1'
_atom_sites_solution_hydrogens geom
_atom_sites_solution_primary direct
_atom_sites_solution_secondary difmap
_audit_creation_method 'enCIFer editing of SHELXL97 CIF output'
_cell_angle_alpha 90.00
_cell_angle_beta 93.193(2)
_cell_angle_gamma 90.00
_cell_formula_units_Z 2
_cell_length_a 11.4968(5)
_cell_length_b 8.5830(3)
_cell_length_c 13.5611(5)
_cell_measurement_reflns_used 7270
_cell_measurement_temperature 90(2)
_cell_measurement_theta_max 27.509
_cell_measurement_theta_min 2.373
_cell_volume 1336.09(9)
_computing_cell_refinement 'Bruker SAINT version 6.36A (Bruker, 2002)'
_computing_data_collection 'Bruker SMART version 5.625 (Bruker, 2001)'
_computing_data_reduction 'Bruker SAINT; SHELXTL (Sheldrick, 2008)'
_computing_publication_material 'enCIFer (Allen et al., 2004); PLATON (Spek, 2009)'
_computing_structure_refinement 'SHELXL97 (Sheldrick, 2008)'
_computing_structure_solution 'SHELXS97 (Sheldrick, 2008)'
_diffrn_ambient_temperature 90.0
_diffrn_detector_area_resol_mean 8.366
_diffrn_measured_fraction_theta_full 0.999
_diffrn_measured_fraction_theta_max 0.997
_diffrn_measurement_device_type 'Bruker SMART APEX CCD area detector'
_diffrn_measurement_method \w
_diffrn_radiation_monochromator graphite
_diffrn_radiation_source 'sealed tube'
_diffrn_radiation_type MoK\a
_diffrn_radiation_wavelength 0.71073
_diffrn_reflns_av_R_equivalents 0.0257
_diffrn_reflns_av_sigmaI/netI 0.0201
_diffrn_reflns_limit_h_max 13
_diffrn_reflns_limit_h_min -14
_diffrn_reflns_limit_k_max 11
_diffrn_reflns_limit_k_min -11
_diffrn_reflns_limit_l_max 17
_diffrn_reflns_limit_l_min -17
_diffrn_reflns_number 12461
_diffrn_reflns_theta_full 25.00
_diffrn_reflns_theta_max 27.51
_diffrn_reflns_theta_min 2.81
_exptl_absorpt_coefficient_mu 0.569
_exptl_absorpt_correction_T_max 0.7456
_exptl_absorpt_correction_T_min 0.6337
_exptl_absorpt_correction_type multi-scan
_exptl_absorpt_process_details
;
SADABS-2007/2 (Bruker,2007) was used for absorption correction.
R(int) was 0.1063 before and 0.0380 after correction.
The Ratio of minimum to maximum transmission is 0.850.
The \l/2 correction factor is 0.0015
;
_exptl_crystal_colour colourless
_exptl_crystal_density_diffrn 1.565
_exptl_crystal_description plate
_exptl_crystal_F_000 658
_exptl_crystal_size_max 0.3
_exptl_crystal_size_mid 0.14
_exptl_crystal_size_min 0.07
_refine_diff_density_max 0.53
_refine_diff_density_min -0.92
_refine_diff_density_rms 0.10
_refine_ls_extinction_method none
_refine_ls_goodness_of_fit_ref 1.097
_refine_ls_hydrogen_treatment mixed
_refine_ls_matrix_type full
_refine_ls_number_parameters 215
_refine_ls_number_reflns 3057
_refine_ls_number_restraints 9
_refine_ls_restrained_S_all 1.105
_refine_ls_R_factor_all 0.0534
_refine_ls_R_factor_gt 0.0496
_refine_ls_shift/su_max 0.000
_refine_ls_shift/su_mean 0.000
_refine_ls_structure_factor_coef Fsqd
_refine_ls_weighting_details
;
calc w=1/[\s^2^(Fo^2^)+(0.091P)^2^+1.422P] where P=(Fo^2^+2Fc^2^)/3
;
_refine_ls_weighting_scheme calc
_refine_ls_wR_factor_gt 0.154
_refine_ls_wR_factor_ref 0.158
_reflns_number_gt 2766
_reflns_number_total 3057
_reflns_threshold_expression I>2\s(I)
_cod_data_source_file c2dt12055k.txt
_cod_data_source_block 3
_cod_database_code 7018494

loop_
_space_group_symop_id
_space_group_symop_operation_xyz
1 'x, y, z'
2 '-x, y+1/2, -z+1/2'
3 '-x, -y, -z'
4 'x, -y-1/2, z-1/2'

loop_
_atom_site_label
_atom_site_type_symbol
_atom_site_fract_x
_atom_site_fract_y
_atom_site_fract_z
_atom_site_U_iso_or_equiv
_atom_site_adp_type
_atom_site_occupancy
_atom_site_symmetry_multiplicity
_atom_site_calc_flag
_atom_site_refinement_flags
_atom_site_disorder_assembly
_atom_site_disorder_group
Mn1 Mn 0.5000 1.0000 1.0000 0.02605(19) Uani 1 2 d S . .
C11 C -0.03086(18) 0.9326(2) 0.90823(14) 0.0182(4) Uani 1 1 d . . .
C12 C 0.08575(18) 0.9534(2) 0.93849(15) 0.0193(4) Uani 1 1 d . . .
H12 H 0.1445 0.9211 0.8963 0.023 Uiso 1 1 calc R . .
C13 C 0.11810(19) 1.0208(2) 1.02954(16) 0.0185(4) Uani 1 1 d . . .
C21 C -0.05938(18) 0.8503(2) 0.81151(15) 0.0205(4) Uani 1 1 d . . .
O22 O -0.09998(15) 0.71678(19) 0.81100(12) 0.0266(4) Uani 1 1 d . . .
N23 N -0.0322(2) 0.9276(2) 0.73109(14) 0.0278(4) Uani 1 1 d . . .
H23 H -0.0050 1.0231 0.7382 0.033 Uiso 1 1 calc R . .
C24 C -0.0448(2) 0.8627(3) 0.63133(16) 0.0303(5) Uani 1 1 d . . .
H24A H -0.0752 0.7551 0.6348 0.036 Uiso 1 1 calc R . .
H24B H 0.0326 0.8580 0.6030 0.036 Uiso 1 1 calc R . .
C25 C -0.1268(2) 0.9595(3) 0.56385(17) 0.0279(5) Uani 1 1 d . . .
H25A H -0.1015 1.0697 0.5663 0.033 Uiso 1 1 calc R . .
H25B H -0.1224 0.9225 0.4950 0.033 Uiso 1 1 calc R . .
C26 C -0.2522(2) 0.9489(3) 0.59350(19) 0.0326(5) Uani 1 1 d . . .
H26A H -0.2800 0.8402 0.5855 0.039 Uiso 1 1 calc R . .
H26B H -0.2558 0.9774 0.6640 0.039 Uiso 1 1 calc R . .
N31 N -0.32900(19) 1.0527(3) 0.53333(16) 0.0316(5) Uani 1 1 d . . .
C32 C -0.3717(2) 1.1909(3) 0.56121(18) 0.0316(5) Uani 1 1 d . . .
H32 H -0.3578 1.2352 0.6250 0.038 Uiso 1 1 calc R . .
N33 N 0.43570(18) 0.7574(3) 1.01132(15) 0.0311(5) Uani 1 1 d . . .
C34 C -0.4334(2) 1.1559(3) 0.41000(19) 0.0368(6) Uani 1 1 d . . .
H34 H -0.4713 1.1722 0.3468 0.044 Uiso 1 1 calc R . .
C35 C -0.3683(3) 1.0288(4) 0.4369(2) 0.0387(6) Uani 1 1 d . . .
H35 H -0.3531 0.9409 0.3970 0.046 Uiso 1 1 calc R . .
C41 C 0.24566(19) 1.0355(3) 1.06047(16) 0.0228(4) Uani 1 1 d . . .
O42 O 0.31420(14) 1.0670(2) 0.99289(12) 0.0271(4) Uani 1 1 d . . .
O43 O 0.27482(15) 1.0127(2) 1.14973(13) 0.0312(4) Uani 1 1 d . . .
O1A O 0.50426(17) 1.0342(3) 1.16225(14) 0.0363(4) Uani 1 1 d D . .
H1AA H 0.546(3) 0.981(4) 1.200(3) 0.054 Uiso 1 1 d D . .
H1AB H 0.4370(17) 1.019(4) 1.178(3) 0.054 Uiso 1 1 d D . .
O3A O 0.1993(3) 0.7575(4) 0.7466(2) 0.0732(8) Uani 1 1 d D . .
H3AA H 0.232(5) 0.682(4) 0.708(4) 0.110 Uiso 1 1 d D . .
H3AB H 0.246(5) 0.831(5) 0.719(4) 0.110 Uiso 1 1 d D . .
O2A O 0.2955(2) 0.0858(4) 0.78228(18) 0.0368(8) Uani 0.715(6) 1 d PD A 1
H2AA H 0.286(5) 0.104(6) 0.8409(15) 0.055 Uiso 0.715(6) 1 d PD A 1
H2AB H 0.262(5) 0.158(5) 0.752(3) 0.055 Uiso 0.715(6) 1 d PD A 1
O2B O 0.3564(8) 0.2009(12) 0.7351(8) 0.065(3) Uani 0.285(6) 1 d P A 2

loop_
_atom_site_aniso_label
_atom_site_aniso_U_11
_atom_site_aniso_U_22
_atom_site_aniso_U_33
_atom_site_aniso_U_23
_atom_site_aniso_U_13
_atom_site_aniso_U_12
Mn1 0.0191(3) 0.0415(3) 0.0176(3) 0.00177(18) 0.00108(18) -0.00461(18)
C11 0.0221(10) 0.0169(9) 0.0156(9) 0.0004(7) 0.0009(7) 0.0009(7)
C12 0.0206(10) 0.0205(9) 0.0171(9) 0.0005(7) 0.0040(7) 0.0028(8)
C13 0.0187(10) 0.0199(9) 0.0170(9) 0.0034(7) 0.0011(7) 0.0007(7)
C21 0.0227(10) 0.0208(10) 0.0178(9) -0.0017(8) -0.0004(7) 0.0025(8)
O22 0.0352(9) 0.0224(8) 0.0218(7) -0.0018(6) -0.0004(6) -0.0055(6)
N23 0.0475(12) 0.0195(9) 0.0167(9) -0.0025(7) 0.0038(8) -0.0021(8)
C24 0.0482(14) 0.0258(11) 0.0169(10) -0.0030(8) 0.0033(9) 0.0045(10)
C25 0.0390(13) 0.0262(11) 0.0187(10) -0.0003(8) 0.0047(9) 0.0010(10)
C26 0.0414(14) 0.0291(12) 0.0281(12) 0.0035(10) 0.0081(10) -0.0005(10)
N31 0.0347(11) 0.0321(11) 0.0287(11) 0.0010(8) 0.0065(8) -0.0018(9)
C32 0.0327(12) 0.0347(13) 0.0276(11) -0.0015(10) 0.0037(9) -0.0023(10)
N33 0.0282(10) 0.0379(11) 0.0274(10) -0.0001(8) 0.0029(8) 0.0013(8)
C34 0.0394(14) 0.0451(15) 0.0260(12) -0.0035(11) 0.0032(10) -0.0020(11)
C35 0.0463(16) 0.0421(14) 0.0284(13) -0.0051(11) 0.0072(11) -0.0016(12)
C41 0.0209(10) 0.0279(10) 0.0195(10) 0.0018(8) 0.0009(8) -0.0006(8)
O42 0.0191(8) 0.0388(9) 0.0235(8) 0.0082(7) 0.0010(6) -0.0012(6)
O43 0.0222(8) 0.0510(11) 0.0201(8) 0.0052(7) -0.0010(6) 0.0002(7)
O1A 0.0265(9) 0.0609(13) 0.0214(9) 0.0021(8) 0.0003(7) -0.0066(9)
O3A 0.081(2) 0.0704(19) 0.0688(19) -0.0081(15) 0.0108(15) 0.0099(16)
O2A 0.0343(15) 0.0545(18) 0.0217(12) 0.0042(11) 0.0026(10) 0.0192(12)
O2B 0.044(5) 0.068(6) 0.082(7) 0.004(5) -0.011(4) 0.014(4)

loop_
_atom_type_symbol
_atom_type_description
_atom_type_scat_dispersion_real
_atom_type_scat_dispersion_imag
_atom_type_scat_source
C C 0.0033 0.0016 'International Tables Vol C Tables 4.2.6.8 and 6.1.1.4'
H H 0.0000 0.0000 'International Tables Vol C Tables 4.2.6.8 and 6.1.1.4'
N N 0.0061 0.0033 'International Tables Vol C Tables 4.2.6.8 and 6.1.1.4'
O O 0.0106 0.0060 'International Tables Vol C Tables 4.2.6.8 and 6.1.1.4'
Mn Mn 0.3368 0.7283 'International Tables Vol C Tables 4.2.6.8 and 6.1.1.4'

loop_
_geom_angle_atom_site_label_1
_geom_angle_atom_site_label_2
_geom_angle_atom_site_label_3
_geom_angle
_geom_angle_site_symmetry_1
_geom_angle_site_symmetry_3
O42 Mn1 O1A 88.67(7) 3_677 3_677
O42 Mn1 O1A 91.33(7) . 3_677
O42 Mn1 O1A 91.33(7) 3_677 .
O42 Mn1 O1A 88.67(7) . .
O42 Mn1 N33 85.53(7) 3_677 3_677
O42 Mn1 N33 94.47(7) . 3_677
O1A Mn1 N33 92.56(8) 3_677 3_677
O1A Mn1 N33 87.44(8) . 3_677
O42 Mn1 N33 94.47(7) 3_677 .
O42 Mn1 N33 85.53(7) . .
O1A Mn1 N33 87.44(8) 3_677 .
O1A Mn1 N33 92.56(8) . .
N33 Mn1 N33 180.000(1) 3_677 .
C12 C11 C13 119.67(19) . 3_577
C12 C11 C21 118.37(18) . .
C13 C11 C21 121.83(19) 3_577 .
C11 C12 C13 121.27(19) . .
C11 C12 H12 119.4 . .
C13 C12 H12 119.4 . .
C12 C13 C11 119.06(19) . 3_577
C12 C13 C41 119.21(19) . .
C11 C13 C41 121.68(19) 3_577 .
O22 C21 N23 124.3(2) . .
O22 C21 C11 120.14(19) . .
N23 C21 C11 115.42(19) . .
C21 N23 C24 123.6(2) . .
C21 N23 H23 118.2 . .
C24 N23 H23 118.2 . .
N23 C24 C25 112.00(19) . .
N23 C24 H24A 109.2 . .
C25 C24 H24A 109.2 . .
N23 C24 H24B 109.2 . .
C25 C24 H24B 109.2 . .
H24A C24 H24B 107.9 . .
C26 C25 C24 111.9(2) . .
C26 C25 H25A 109.2 . .
C24 C25 H25A 109.2 . .
C26 C25 H25B 109.2 . .
C24 C25 H25B 109.2 . .
H25A C25 H25B 107.9 . .
N31 C26 C25 111.5(2) . .
N31 C26 H26A 109.3 . .
C25 C26 H26A 109.3 . .
N31 C26 H26B 109.3 . .
C25 C26 H26B 109.3 . .
H26A C26 H26B 108.0 . .
C32 N31 C35 107.0(2) . .
C32 N31 C26 126.6(2) . .
C35 N31 C26 126.4(2) . .
N33 C32 N31 111.6(2) 2_556 .
N33 C32 H32 124.2 2_556 .
N31 C32 H32 124.2 . .
C32 N33 C34 105.6(2) 2_546 2_546
C32 N33 Mn1 121.78(17) 2_546 .
C34 N33 Mn1 131.88(18) 2_546 .
C35 C34 N33 109.5(2) . 2_556
C35 C34 H34 125.3 . .
N33 C34 H34 125.3 2_556 .
C34 C35 N31 106.4(2) . .
C34 C35 H35 126.8 . .
N31 C35 H35 126.8 . .
O43 C41 O42 125.9(2) . .
O43 C41 C13 117.3(2) . .
O42 C41 C13 116.73(19) . .
C41 O42 Mn1 123.39(14) . .
Mn1 O1A H1AA 122(3) . .
Mn1 O1A H1AB 105(3) . .
H1AA O1A H1AB 106(3) . .
H3AA O3A H3AB 89(2) . .
H2AA O2A H2AB 104(3) . .

loop_
_geom_bond_atom_site_label_1
_geom_bond_atom_site_label_2
_geom_bond_distance
_geom_bond_site_symmetry_2
Mn1 O42 2.2090(16) .
Mn1 O1A 2.2177(19) .
Mn1 N33 2.218(2) .
C11 C12 1.392(3) .
C11 C13 1.404(3) 3_577
C11 C21 1.510(3) .
C12 C13 1.395(3) .
C12 H12 0.9500 .
C13 C41 1.508(3) .
C21 O22 1.237(3) .
C21 N23 1.329(3) .
N23 C24 1.463(3) .
N23 H23 0.8800 .
C24 C25 1.523(3) .
C24 H24A 0.9900 .
C24 H24B 0.9900 .
C25 C26 1.521(4) .
C25 H25A 0.9900 .
C25 H25B 0.9900 .
C26 N31 1.469(3) .
C26 H26A 0.9900 .
C26 H26B 0.9900 .
N31 C32 1.346(3) .
N31 C35 1.375(4) .
C32 N33 1.324(3) 2_556
C32 H32 0.9500 .
N33 C32 1.324(3) 2_546
N33 C34 1.379(3) 2_546
C34 C35 1.361(4) .
C34 N33 1.379(3) 2_556
C34 H34 0.9500 .
C35 H35 0.9500 .
C41 O43 1.253(3) .
C41 O42 1.271(3) .
O1A H1AA 0.813(18) .
O1A H1AB 0.824(18) .
O3A H3AA 0.923(19) .
O3A H3AB 0.92(2) .
O2A H2AA 0.823(19) .
O2A H2AB 0.821(19) .

loop_
_geom_hbond_atom_site_label_D
_geom_hbond_atom_site_label_H
_geom_hbond_atom_site_label_A
_geom_hbond_distance_DH
_geom_hbond_distance_HA
_geom_hbond_distance_DA
_geom_hbond_angle_DHA
_geom_hbond_site_symmetry_A
N23 H23 O22 0.88 2.18 2.982(3) 151.0 2_556
O1A H1AA O2A 0.813(18) 1.92(2) 2.596(3) 140(3) 3_667
O1A H1AA O2B 0.813(18) 2.10(2) 2.886(9) 164(4) 3_667
O1A H1AB O43 0.824(18) 1.88(2) 2.640(3) 152(4) .
O3A H3AA O43 0.923(19) 1.93(2) 2.826(4) 164(5) 4_575
O3A H3AB O2A 0.92(2) 2.41(4) 3.055(5) 127(4) 1_565
O2A H2AA O42 0.823(19) 2.09(2) 2.857(3) 154(4) 1_545
O2A H2AB O22 0.821(19) 2.07(4) 2.756(3) 141(6) 2_546

loop_
_geom_torsion_atom_site_label_1
_geom_torsion_atom_site_label_2
_geom_torsion_atom_site_label_3
_geom_torsion_atom_site_label_4
_geom_torsion
_geom_torsion_site_symmetry_1
_geom_torsion_site_symmetry_4
C13 C11 C12 C13 -0.4(3) 3_577 .
C21 C11 C12 C13 -176.42(19) . .
C11 C12 C13 C11 0.4(3) . 3_577
C11 C12 C13 C41 177.83(19) . .
C12 C11 C21 O22 108.3(2) . .
C13 C11 C21 O22 -67.6(3) 3_577 .
C12 C11 C21 N23 -68.4(3) . .
C13 C11 C21 N23 115.7(2) 3_577 .
O22 C21 N23 C24 -1.3(4) . .
C11 C21 N23 C24 175.2(2) . .
C21 N23 C24 C25 120.5(2) . .
N23 C24 C25 C26 -68.6(3) . .
C24 C25 C26 N31 175.2(2) . .
C25 C26 N31 C32 -103.1(3) . .
C25 C26 N31 C35 75.1(3) . .
C35 N31 C32 N33 -0.2(3) . 2_556
C26 N31 C32 N33 178.3(2) . 2_556
O42 Mn1 N33 C32 -116.26(19) 3_677 2_546
O42 Mn1 N33 C32 63.74(19) . 2_546
O1A Mn1 N33 C32 -27.8(2) 3_677 2_546
O1A Mn1 N33 C32 152.2(2) . 2_546
O42 Mn1 N33 C34 75.2(2) 3_677 2_546
O42 Mn1 N33 C34 -104.8(2) . 2_546
O1A Mn1 N33 C34 163.6(2) 3_677 2_546
O1A Mn1 N33 C34 -16.4(2) . 2_546
N33 C34 C35 N31 -0.6(3) 2_556 .
C32 N31 C35 C34 0.5(3) . .
C26 N31 C35 C34 -178.0(2) . .
C12 C13 C41 O43 -141.9(2) . .
C11 C13 C41 O43 35.5(3) 3_577 .
C12 C13 C41 O42 36.8(3) . .
C11 C13 C41 O42 -145.9(2) 3_577 .
O43 C41 O42 Mn1 25.3(3) . .
C13 C41 O42 Mn1 -153.26(15) . .
O1A Mn1 O42 C41 146.28(19) 3_677 .
O1A Mn1 O42 C41 -33.72(19) . .
N33 Mn1 O42 C41 -121.04(19) 3_677 .
N33 Mn1 O42 C41 58.96(19) . .
